data_4075270
loop_
_publ_author_name
'Bailey, Brad C.'
'Basuli, Falguni'
'Huffman, John C.'
'Mindiola, Daniel J.'

_publ_section_title
;
 Terminal Titanium(IV) (Trimethylsilyl)imides Prepared by Oxidatively
 Induced Trimethylsilyl Abstraction
;
_journal_issue 11
_journal_name_full Organometallics
_journal_page_first 2725
_journal_paper_doi 10.1021/om060168e
_journal_volume 25
_journal_year 2006
_chemical_formula_sum 'C30 H49 F3 N2 O3 P2 S Si Ti'
_chemical_formula_weight 712.70
_chemical_name_systematic
; 
 ? 
;
_space_group_IT_number 14
_symmetry_cell_setting monoclinic
_symmetry_space_group_name_Hall '-P 2yn'
_symmetry_space_group_name_H-M 'P 1 21/n 1'
_atom_sites_solution_hydrogens geom
_atom_sites_solution_primary direct
_atom_sites_solution_secondary difmap
_audit_creation_method SHELXL-97
_cell_angle_alpha 90.00
_cell_angle_beta 106.390(2)
_cell_angle_gamma 90.00
_cell_formula_units_Z 4
_cell_length_a 12.1919(7)
_cell_length_b 15.1607(9)
_cell_length_c 21.3558(13)
_cell_measurement_reflns_used 1866
_cell_measurement_temperature 125(2)
_cell_measurement_theta_max 27.33
_cell_measurement_theta_min 2.61
_cell_volume 3786.9(4)
_computing_cell_refinement 'SAINT (Bruker, 1999)'
_computing_data_collection 'SMART (Bruker, 1999)'
_computing_data_reduction 'SAINT (Bruker, 1999), XTEL (local package)'
_computing_molecular_graphics 'Reciprocal Net (http://recipnet.org)'
_computing_structure_refinement 'SHELXL-97 (Sheldrick, 1997)'
_computing_structure_solution 'SHELXS-97 (Sheldrick, 1990)'
_diffrn_ambient_temperature 125(2)
_diffrn_detector 'CCD area detector'
_diffrn_detector_area_resol_mean 44.52
_diffrn_detector_type 'Bruker SMART 6000'
_diffrn_measured_fraction_theta_full 0.998
_diffrn_measured_fraction_theta_max 0.998
_diffrn_measurement_details '   0.30 degree frames measured for 10.16 seconds each'
_diffrn_measurement_device 'three-circle goniometer with fixed chi'
_diffrn_measurement_device_type 'Bruker Platform goniometer'
_diffrn_measurement_method '\w scans'
_diffrn_radiation_monochromator graphite
_diffrn_radiation_source 'fine-focus sealed tube'
_diffrn_radiation_type MoK\a
_diffrn_radiation_wavelength 0.71073
_diffrn_reflns_av_R_equivalents 0.0569
_diffrn_reflns_av_sigmaI/netI 0.0665
_diffrn_reflns_limit_h_max 15
_diffrn_reflns_limit_h_min -15
_diffrn_reflns_limit_k_max 19
_diffrn_reflns_limit_k_min -19
_diffrn_reflns_limit_l_max 24
_diffrn_reflns_limit_l_min -27
_diffrn_reflns_number 36352
_diffrn_reflns_theta_full 27.53
_diffrn_reflns_theta_max 27.53
_diffrn_reflns_theta_min 1.99
_diffrn_standards_decay_% 0.0
_exptl_absorpt_coefficient_mu 0.442
_exptl_absorpt_correction_type none
_exptl_crystal_colour purple
_exptl_crystal_density_diffrn 1.250
_exptl_crystal_density_method 'not measured'
_exptl_crystal_description irregular_cleaved
_exptl_crystal_F_000 1504
_exptl_crystal_size_max 0.25
_exptl_crystal_size_mid 0.25
_exptl_crystal_size_min 0.22
_refine_diff_density_max 0.396
_refine_diff_density_min -0.281
_refine_diff_density_rms 0.054
_refine_ls_extinction_method none
_refine_ls_goodness_of_fit_ref 0.880
_refine_ls_hydrogen_treatment mixed
_refine_ls_matrix_type full
_refine_ls_number_parameters 584
_refine_ls_number_reflns 8712
_refine_ls_number_restraints 0
_refine_ls_restrained_S_all 0.880
_refine_ls_R_factor_all 0.0600
_refine_ls_R_factor_gt 0.0340
_refine_ls_shift/su_max 0.001
_refine_ls_shift/su_mean 0.000
_refine_ls_structure_factor_coef Fsqd
_refine_ls_weighting_details 'calc w=1/[\s^2^(Fo^2^)+(0.0265P)^2^+0.0000P] where P=(Fo^2^+2Fc^2^)/3'
_refine_ls_weighting_scheme calc
_refine_ls_wR_factor_gt 0.0678
_refine_ls_wR_factor_ref 0.0748
_reflns_number_gt 5922
_reflns_number_total 8712
_reflns_threshold_expression >2sigma(I)
_cod_data_source_file om060168esi20060221_115921.cif
_cod_data_source_block 05292
_cod_depositor_comments
;
The following automatic conversions were performed:

'_symmetry_cell_setting' value 'Monoclinic' changed to 'monoclinic'
according to /home/saulius/struct/CIF-dictionaries/cif_core.dic
dictionary named 'cif_core.dic' version 2.4.1 from 2010-06-29.

Automatic conversion script
Id: cif_fix_values 1715 2011-07-08 13:25:40Z adriana 
;
_cod_original_sg_symbol_H-M 'P2(1)/n  '
_cod_database_code 4075270

loop_
_symmetry_equiv_pos_as_xyz
'x, y, z'
'-x+1/2, y+1/2, -z+1/2'
'-x, -y, -z'
'x-1/2, -y-1/2, z-1/2'

loop_
_atom_site_label
_atom_site_type_symbol
_atom_site_fract_x
_atom_site_fract_y
_atom_site_fract_z
_atom_site_U_iso_or_equiv
_atom_site_adp_type
_atom_site_occupancy
_atom_site_symmetry_multiplicity
_atom_site_calc_flag
Ti1 Ti 0.75115(3) 0.77842(2) 0.084854(16) 0.01946(9) Uani 1 1 d
P2 P 0.83651(4) 0.90778(3) 0.16357(2) 0.02140(12) Uani 1 1 d
C3 C 0.81585(15) 0.99432(13) 0.10277(9) 0.0199(4) Uani 1 1 d
C4 C 0.81864(15) 1.08409(13) 0.11683(10) 0.0222(4) Uani 1 1 d
C5 C 0.80409(15) 1.14794(13) 0.06826(10) 0.0221(4) Uani 1 1 d
C6 C 0.8138(2) 1.24525(15) 0.08439(12) 0.0301(5) Uani 1 1 d
C7 C 0.78405(16) 1.11802(14) 0.00428(10) 0.0247(4) Uani 1 1 d
C8 C 0.77883(16) 1.02913(13) -0.01094(10) 0.0232(4) Uani 1 1 d
C9 C 0.79526(15) 0.96468(13) 0.03777(9) 0.0203(4) Uani 1 1 d
N10 N 0.78801(12) 0.87333(10) 0.02550(7) 0.0203(3) Uani 1 1 d
C11 C 0.80479(15) 0.84280(13) -0.03390(9) 0.0202(4) Uani 1 1 d
C12 C 0.89234(16) 0.87233(14) -0.05896(10) 0.0256(5) Uani 1 1 d
C13 C 0.90618(17) 0.83657(15) -0.11577(10) 0.0283(5) Uani 1 1 d
C14 C 0.83642(16) 0.76975(14) -0.14937(9) 0.0279(5) Uani 1 1 d
C15 C 0.8555(2) 0.7294(2) -0.21032(13) 0.0420(7) Uani 1 1 d
C16 C 0.74921(17) 0.74027(14) -0.12483(10) 0.0255(5) Uani 1 1 d
C17 C 0.73154(15) 0.77609(13) -0.06833(9) 0.0199(4) Uani 1 1 d
P18 P 0.62422(4) 0.73824(3) -0.03049(2) 0.01900(11) Uani 1 1 d
C19 C 0.99317(17) 0.90322(14) 0.20294(10) 0.0277(5) Uani 1 1 d
C20 C 1.0547(2) 0.89174(18) 0.15045(12) 0.0354(6) Uani 1 1 d
C21 C 1.0406(2) 0.98084(17) 0.24737(12) 0.0351(6) Uani 1 1 d
C22 C 0.76915(18) 0.94787(14) 0.22532(9) 0.0251(5) Uani 1 1 d
C23 C 0.64073(19) 0.95879(16) 0.19549(12) 0.0308(5) Uani 1 1 d
C24 C 0.7946(2) 0.88462(17) 0.28337(11) 0.0335(5) Uani 1 1 d
C25 C 0.49625(16) 0.80744(13) -0.06420(9) 0.0223(4) Uani 1 1 d
C26 C 0.4651(2) 0.81584(17) -0.13828(10) 0.0313(5) Uani 1 1 d
C27 C 0.50748(19) 0.89767(14) -0.03157(11) 0.0269(5) Uani 1 1 d
C28 C 0.58250(16) 0.62741(13) -0.06418(10) 0.0227(4) Uani 1 1 d
C29 C 0.47385(18) 0.59648(15) -0.04877(11) 0.0259(5) Uani 1 1 d
C30 C 0.6800(2) 0.56246(16) -0.03864(13) 0.0330(5) Uani 1 1 d
N31 N 0.85206(13) 0.69843(11) 0.09829(8) 0.0252(4) Uani 1 1 d
Si32 Si 0.96591(5) 0.62514(4) 0.11073(3) 0.03115(15) Uani 1 1 d
C33 C 1.0399(3) 0.6437(3) 0.04678(19) 0.0654(9) Uani 1 1 d
C34 C 0.9161(3) 0.50897(18) 0.10866(17) 0.0543(8) Uani 1 1 d
C35 C 1.0662(3) 0.6461(2) 0.19260(16) 0.0556(8) Uani 1 1 d
O36 O 0.63360(11) 0.75266(9) 0.13272(6) 0.0263(3) Uani 1 1 d
S37 S 0.58311(4) 0.68095(3) 0.16290(2) 0.02411(12) Uani 1 1 d
O38 O 0.59420(12) 0.59587(9) 0.13708(7) 0.0347(4) Uani 1 1 d
O39 O 0.60823(12) 0.69025(10) 0.23181(6) 0.0334(4) Uani 1 1 d
C40 C 0.43215(18) 0.70853(14) 0.13112(10) 0.0305(5) Uani 1 1 d
F41 F 0.39941(10) 0.70687(9) 0.06621(6) 0.0466(4) Uani 1 1 d
F42 F 0.40959(10) 0.78839(8) 0.14987(6) 0.0389(3) Uani 1 1 d
F43 F 0.36866(10) 0.65085(9) 0.15208(7) 0.0463(4) Uani 1 1 d
H44 H 0.8301(15) 1.1015(12) 0.1601(9) 0.023(5) Uiso 1 1 d
H45 H 0.7972(19) 1.2570(15) 0.1214(12) 0.046(7) Uiso 1 1 d
H46 H 0.762(2) 1.2782(16) 0.0503(12) 0.053(7) Uiso 1 1 d
H47 H 0.884(2) 1.2631(16) 0.0864(11) 0.052(8) Uiso 1 1 d
H48 H 0.7732(15) 1.1582(13) -0.0307(9) 0.023(5) Uiso 1 1 d
H49 H 0.7630(15) 1.0109(13) -0.0541(10) 0.023(5) Uiso 1 1 d
H50 H 0.9417(16) 0.9156(13) -0.0362(9) 0.023(5) Uiso 1 1 d
H51 H 0.9662(16) 0.8579(13) -0.1325(9) 0.027(5) Uiso 1 1 d
H52 H 0.927(2) 0.7325(17) -0.2099(12) 0.061(9) Uiso 1 1 d
H53 H 0.808(2) 0.758(2) -0.2460(15) 0.077(10) Uiso 1 1 d
H54 H 0.819(3) 0.679(2) -0.2220(15) 0.091(12) Uiso 1 1 d
H55 H 0.7010(15) 0.6940(12) -0.1457(9) 0.021(5) Uiso 1 1 d
H56 H 1.0005(15) 0.8514(14) 0.2278(9) 0.027(6) Uiso 1 1 d
H57 H 1.0237(17) 0.8437(14) 0.1192(10) 0.033(6) Uiso 1 1 d
H58 H 1.0481(17) 0.9428(15) 0.1261(10) 0.035(7) Uiso 1 1 d
H59 H 1.1362(18) 0.8801(14) 0.1699(10) 0.037(6) Uiso 1 1 d
H60 H 1.0304(17) 1.0360(15) 0.2245(10) 0.037(6) Uiso 1 1 d
H61 H 1.123(2) 0.9724(14) 0.2637(10) 0.042(7) Uiso 1 1 d
H62 H 1.0063(18) 0.9887(14) 0.2820(11) 0.040(7) Uiso 1 1 d
H63 H 0.8026(16) 1.0011(13) 0.2385(9) 0.026(6) Uiso 1 1 d
H64 H 0.6215(17) 0.9953(15) 0.1565(11) 0.041(7) Uiso 1 1 d
H65 H 0.6079(18) 0.9882(14) 0.2256(11) 0.038(6) Uiso 1 1 d
H66 H 0.6020(17) 0.9030(16) 0.1839(10) 0.041(7) Uiso 1 1 d
H67 H 0.879(2) 0.8810(15) 0.3048(11) 0.046(7) Uiso 1 1 d
H68 H 0.7643(18) 0.8260(16) 0.2725(10) 0.041(7) Uiso 1 1 d
H69 H 0.7572(17) 0.9076(14) 0.3162(10) 0.037(6) Uiso 1 1 d
H70 H 0.4378(16) 0.7744(13) -0.0517(9) 0.024(5) Uiso 1 1 d
H71 H 0.4634(17) 0.7593(15) -0.1598(11) 0.041(6) Uiso 1 1 d
H72 H 0.3907(17) 0.8438(14) -0.1555(10) 0.031(6) Uiso 1 1 d
H73 H 0.5210(17) 0.8498(13) -0.1514(9) 0.027(6) Uiso 1 1 d
H74 H 0.4347(17) 0.9246(13) -0.0443(9) 0.025(5) Uiso 1 1 d
H75 H 0.5669(16) 0.9328(13) -0.0419(9) 0.025(5) Uiso 1 1 d
H76 H 0.5308(16) 0.8943(13) 0.0150(11) 0.033(6) Uiso 1 1 d
H77 H 0.5669(14) 0.6325(12) -0.1100(9) 0.018(5) Uiso 1 1 d
H78 H 0.4055(17) 0.6354(14) -0.0651(10) 0.036(6) Uiso 1 1 d
H79 H 0.4546(16) 0.5402(14) -0.0648(10) 0.031(6) Uiso 1 1 d
H80 H 0.4878(15) 0.5943(12) -0.0003(10) 0.022(5) Uiso 1 1 d
H81 H 0.6601(17) 0.5064(15) -0.0592(10) 0.034(6) Uiso 1 1 d
H82 H 0.6976(17) 0.5553(14) 0.0082(11) 0.038(6) Uiso 1 1 d
H83 H 0.7520(18) 0.5825(14) -0.0502(10) 0.037(6) Uiso 1 1 d
H84 H 0.992(2) 0.633(2) 0.0059(15) 0.073(11) Uiso 1 1 d
H85 H 1.074(2) 0.704(2) 0.0498(14) 0.072(10) Uiso 1 1 d
H86 H 1.100(2) 0.6045(19) 0.0522(13) 0.077(10) Uiso 1 1 d
H87 H 0.978(2) 0.4742(18) 0.1237(13) 0.066(9) Uiso 1 1 d
H88 H 0.868(3) 0.502(2) 0.1348(15) 0.088(12) Uiso 1 1 d
H89 H 0.876(2) 0.4870(18) 0.0655(14) 0.071(9) Uiso 1 1 d
H90 H 1.131(3) 0.603(2) 0.2007(14) 0.091(10) Uiso 1 1 d
H91 H 1.098(2) 0.701(2) 0.1951(13) 0.073(10) Uiso 1 1 d
H92 H 1.031(2) 0.6314(19) 0.2240(14) 0.073(11) Uiso 1 1 d

loop_
_atom_site_aniso_label
_atom_site_aniso_U_11
_atom_site_aniso_U_22
_atom_site_aniso_U_33
_atom_site_aniso_U_23
_atom_site_aniso_U_13
_atom_site_aniso_U_12
Ti1 0.02434(18) 0.01803(19) 0.01546(17) -0.00081(15) 0.00475(13) -0.00174(14)
P2 0.0254(3) 0.0192(3) 0.0170(3) -0.0010(2) 0.0018(2) -0.0002(2)
C3 0.0180(9) 0.0204(11) 0.0194(10) 0.0006(8) 0.0020(7) -0.0020(8)
C4 0.0188(10) 0.0253(12) 0.0205(11) -0.0037(9) 0.0025(8) -0.0024(8)
C5 0.0171(9) 0.0195(11) 0.0287(11) -0.0002(9) 0.0048(8) -0.0024(8)
C6 0.0293(12) 0.0241(12) 0.0365(14) -0.0002(11) 0.0087(10) -0.0018(10)
C7 0.0234(10) 0.0236(12) 0.0265(11) 0.0069(9) 0.0059(8) -0.0017(8)
C8 0.0239(10) 0.0256(12) 0.0185(11) -0.0005(9) 0.0033(8) -0.0047(8)
C9 0.0165(9) 0.0224(11) 0.0207(10) 0.0000(8) 0.0033(7) -0.0035(8)
N10 0.0233(8) 0.0194(9) 0.0175(8) -0.0020(7) 0.0047(6) -0.0030(7)
C11 0.0210(10) 0.0209(11) 0.0176(10) 0.0020(8) 0.0037(7) 0.0017(8)
C12 0.0230(10) 0.0264(12) 0.0262(11) 0.0007(10) 0.0047(8) -0.0044(9)
C13 0.0243(11) 0.0370(13) 0.0269(12) 0.0062(10) 0.0126(9) 0.0007(9)
C14 0.0259(10) 0.0392(13) 0.0200(10) 0.0002(10) 0.0086(8) 0.0017(9)
C15 0.0361(15) 0.065(2) 0.0293(14) -0.0115(14) 0.0164(11) -0.0051(14)
C16 0.0255(10) 0.0285(12) 0.0217(11) -0.0041(9) 0.0052(8) -0.0040(9)
C17 0.0207(9) 0.0214(11) 0.0168(9) 0.0012(8) 0.0041(7) 0.0009(8)
P18 0.0219(2) 0.0186(3) 0.0167(2) -0.0016(2) 0.00568(19) -0.0024(2)
C19 0.0279(11) 0.0224(12) 0.0277(12) 0.0020(10) -0.0004(9) 0.0004(9)
C20 0.0270(12) 0.0364(15) 0.0393(14) -0.0035(12) 0.0037(10) 0.0014(10)
C21 0.0325(13) 0.0330(15) 0.0317(14) -0.0024(11) -0.0041(10) -0.0021(10)
C22 0.0360(12) 0.0188(11) 0.0194(11) -0.0024(9) 0.0062(9) -0.0004(9)
C23 0.0377(13) 0.0268(13) 0.0299(13) 0.0014(11) 0.0128(10) 0.0061(10)
C24 0.0454(15) 0.0341(15) 0.0195(12) 0.0024(10) 0.0068(10) 0.0034(11)
C25 0.0215(10) 0.0205(11) 0.0246(11) 0.0003(9) 0.0060(8) -0.0026(8)
C26 0.0366(13) 0.0277(13) 0.0237(12) -0.0020(10) -0.0015(10) 0.0041(11)
C27 0.0254(11) 0.0240(12) 0.0286(13) -0.0055(10) 0.0034(9) 0.0015(9)
C28 0.0296(11) 0.0192(11) 0.0181(10) -0.0029(9) 0.0047(8) -0.0015(8)
C29 0.0340(12) 0.0182(12) 0.0244(12) -0.0027(10) 0.0064(9) -0.0062(9)
C30 0.0363(13) 0.0196(12) 0.0418(15) -0.0040(11) 0.0087(11) 0.0009(10)
N31 0.0312(9) 0.0228(10) 0.0208(9) -0.0017(7) 0.0058(7) -0.0008(7)
Si32 0.0339(3) 0.0282(4) 0.0299(3) -0.0005(3) 0.0067(3) 0.0080(3)
C33 0.059(2) 0.079(3) 0.069(2) -0.002(2) 0.0365(19) 0.014(2)
C34 0.064(2) 0.0294(16) 0.058(2) 0.0037(14) -0.0009(17) 0.0121(14)
C35 0.0544(19) 0.047(2) 0.0508(19) -0.0033(16) -0.0097(15) 0.0112(16)
O36 0.0351(8) 0.0217(8) 0.0255(8) 0.0018(6) 0.0137(6) -0.0011(6)
S37 0.0312(3) 0.0217(3) 0.0192(3) 0.0019(2) 0.0069(2) -0.0019(2)
O38 0.0451(9) 0.0209(8) 0.0380(9) -0.0019(7) 0.0115(7) 0.0001(7)
O39 0.0430(9) 0.0384(9) 0.0174(7) 0.0036(7) 0.0062(6) -0.0056(7)
C40 0.0340(12) 0.0320(13) 0.0259(12) 0.0003(10) 0.0093(9) 0.0002(10)
F41 0.0432(8) 0.0699(10) 0.0217(7) -0.0017(7) 0.0012(5) 0.0129(7)
F42 0.0417(7) 0.0367(8) 0.0424(8) 0.0008(6) 0.0185(6) 0.0084(6)
F43 0.0382(7) 0.0479(9) 0.0551(9) 0.0026(7) 0.0167(6) -0.0124(6)

loop_
_atom_type_symbol
_atom_type_description
_atom_type_scat_dispersion_real
_atom_type_scat_dispersion_imag
_atom_type_scat_source
Ti Ti 0.2776 0.4457 'International Tables Vol C Tables 4.2.6.8 and 6.1.1.4'
P P 0.1023 0.0942 'International Tables Vol C Tables 4.2.6.8 and 6.1.1.4'
S S 0.1246 0.1234 'International Tables Vol C Tables 4.2.6.8 and 6.1.1.4'
Si Si 0.0817 0.0704 'International Tables Vol C Tables 4.2.6.8 and 6.1.1.4'
F F 0.0171 0.0103 'International Tables Vol C Tables 4.2.6.8 and 6.1.1.4'
O O 0.0106 0.0060 'International Tables Vol C Tables 4.2.6.8 and 6.1.1.4'
N N 0.0061 0.0033 'International Tables Vol C Tables 4.2.6.8 and 6.1.1.4'
C C 0.0033 0.0016 'International Tables Vol C Tables 4.2.6.8 and 6.1.1.4'
H H 0.0000 0.0000 'International Tables Vol C Tables 4.2.6.8 and 6.1.1.4'

loop_
_geom_angle_atom_site_label_1
_geom_angle_atom_site_label_2
_geom_angle_atom_site_label_3
_geom_angle
N31 Ti1 O36 111.17(7)
N31 Ti1 N10 109.38(7)
O36 Ti1 N10 139.43(6)
N31 Ti1 P18 101.75(6)
O36 Ti1 P18 96.74(4)
N10 Ti1 P18 75.69(4)
N31 Ti1 P2 106.94(6)
O36 Ti1 P2 91.74(4)
N10 Ti1 P2 75.69(4)
P18 Ti1 P2 144.70(2)
C3 P2 C22 105.90(9)
C3 P2 C19 105.56(9)
C22 P2 C19 107.29(10)
C3 P2 Ti1 97.67(6)
C22 P2 Ti1 122.24(7)
C19 P2 Ti1 115.92(7)
C4 C3 C9 120.65(17)
C4 C3 P2 124.27(15)
C9 C3 P2 115.08(14)
C3 C4 C5 121.90(18)
C3 C4 H44 118.6(12)
C5 C4 H44 119.5(12)
C4 C5 C7 117.00(18)
C4 C5 C6 121.53(19)
C7 C5 C6 121.44(19)
C5 C6 H45 112.1(15)
C5 C6 H46 110.1(14)
H45 C6 H46 108(2)
C5 C6 H47 108.7(16)
H45 C6 H47 111(2)
H46 C6 H47 107(2)
C8 C7 C5 122.06(19)
C8 C7 H48 117.1(12)
C5 C7 H48 120.8(12)
C7 C8 C9 121.19(19)
C7 C8 H49 120.4(12)
C9 C8 H49 118.4(12)
C8 C9 N10 124.06(17)
C8 C9 C3 117.18(18)
N10 C9 C3 118.71(16)
C9 N10 C11 118.05(15)
C9 N10 Ti1 126.07(12)
C11 N10 Ti1 115.86(12)
C12 C11 C17 118.05(17)
C12 C11 N10 123.86(17)
C17 C11 N10 118.04(16)
C13 C12 C11 120.44(19)
C13 C12 H50 121.0(12)
C11 C12 H50 118.6(12)
C12 C13 C14 122.17(19)
C12 C13 H51 119.4(12)
C14 C13 H51 118.4(12)
C16 C14 C13 117.67(18)
C16 C14 C15 121.0(2)
C13 C14 C15 121.3(2)
C14 C15 H52 111.5(17)
C14 C15 H53 107.7(18)
H52 C15 H53 112(2)
C14 C15 H54 114(2)
H52 C15 H54 118(3)
H53 C15 H54 92(2)
C14 C16 C17 121.62(19)
C14 C16 H55 120.3(11)
C17 C16 H55 118.1(11)
C16 C17 C11 120.03(17)
C16 C17 P18 124.70(15)
C11 C17 P18 115.13(13)
C17 P18 C28 105.60(9)
C17 P18 C25 106.41(9)
C28 P18 C25 104.82(9)
C17 P18 Ti1 92.11(6)
C28 P18 Ti1 127.75(7)
C25 P18 Ti1 116.72(6)
C21 C19 C20 111.6(2)
C21 C19 P2 114.53(16)
C20 C19 P2 109.14(15)
C21 C19 H56 109.6(12)
C20 C19 H56 109.4(12)
P2 C19 H56 102.1(12)
C19 C20 H57 113.9(12)
C19 C20 H58 109.7(13)
H57 C20 H58 106.4(18)
C19 C20 H59 111.0(12)
H57 C20 H59 107.6(17)
H58 C20 H59 107.9(18)
C19 C21 H60 112.6(13)
C19 C21 H61 107.1(13)
H60 C21 H61 105.6(18)
C19 C21 H62 114.0(14)
H60 C21 H62 105.4(18)
H61 C21 H62 111.7(18)
C23 C22 C24 110.88(19)
C23 C22 P2 110.47(14)
C24 C22 P2 110.14(15)
C23 C22 H63 110.5(12)
C24 C22 H63 109.6(12)
P2 C22 H63 105.2(12)
C22 C23 H64 113.0(12)
C22 C23 H65 110.1(13)
H64 C23 H65 105.4(17)
C22 C23 H66 112.4(13)
H64 C23 H66 107.2(18)
H65 C23 H66 108.3(18)
C22 C24 H67 110.6(13)
C22 C24 H68 114.0(13)
H67 C24 H68 109.5(18)
C22 C24 H69 108.8(12)
H67 C24 H69 108.1(17)
H68 C24 H69 105.6(17)
C27 C25 C26 111.32(18)
C27 C25 P18 111.98(14)
C26 C25 P18 112.79(14)
C27 C25 H70 108.4(11)
C26 C25 H70 109.9(11)
P18 C25 H70 101.9(11)
C25 C26 H71 112.5(13)
C25 C26 H72 111.1(12)
H71 C26 H72 108.2(17)
C25 C26 H73 111.0(12)
H71 C26 H73 105.0(17)
H72 C26 H73 108.7(17)
C25 C27 H74 107.5(12)
C25 C27 H75 111.4(11)
H74 C27 H75 113.4(17)
C25 C27 H76 112.9(13)
H74 C27 H76 107.6(16)
H75 C27 H76 104.1(16)
C30 C28 C29 111.21(18)
C30 C28 P18 110.41(14)
C29 C28 P18 110.91(14)
C30 C28 H77 109.4(11)
C29 C28 H77 108.3(10)
P18 C28 H77 106.4(11)
C28 C29 H78 115.6(12)
C28 C29 H79 110.4(12)
H78 C29 H79 108.4(17)
C28 C29 H80 109.2(10)
H78 C29 H80 105.2(15)
H79 C29 H80 107.7(16)
C28 C30 H81 109.9(12)
C28 C30 H82 111.5(13)
H81 C30 H82 109.1(18)
C28 C30 H83 111.0(12)
H81 C30 H83 106.1(16)
H82 C30 H83 109.1(17)
Ti1 N31 Si32 173.71(11)
N31 Si32 C35 108.66(12)
N31 Si32 C33 108.86(14)
C35 Si32 C33 109.83(19)
N31 Si32 C34 111.13(12)
C35 Si32 C34 107.94(16)
C33 Si32 C34 110.40(18)
Si32 C33 H84 111.4(18)
Si32 C33 H85 111.8(16)
H84 C33 H85 111(3)
Si32 C33 H86 110.0(18)
H84 C33 H86 106(2)
H85 C33 H86 106(2)
Si32 C34 H87 108.1(18)
Si32 C34 H88 110.9(19)
H87 C34 H88 109(3)
Si32 C34 H89 114.9(17)
H87 C34 H89 107(2)
H88 C34 H89 107(3)
Si32 C35 H90 109.4(17)
Si32 C35 H91 111.4(18)
H90 C35 H91 106(2)
Si32 C35 H92 109.2(18)
H90 C35 H92 103(2)
H91 C35 H92 117(3)
S37 O36 Ti1 143.37(9)
O39 S37 O38 118.28(9)
O39 S37 O36 112.47(8)
O38 S37 O36 113.53(8)
O39 S37 C40 105.22(9)
O38 S37 C40 105.07(9)
O36 S37 C40 99.76(9)
F43 C40 F42 107.99(17)
F43 C40 F41 107.88(17)
F42 C40 F41 107.75(17)
F43 C40 S37 110.33(15)
F42 C40 S37 111.73(14)
F41 C40 S37 111.01(14)

loop_
_geom_bond_atom_site_label_1
_geom_bond_atom_site_label_2
_geom_bond_distance
Ti1 N31 1.6934(16)
Ti1 O36 2.0193(13)
Ti1 N10 2.0495(15)
Ti1 P18 2.5850(6)
Ti1 P2 2.6015(6)
P2 C3 1.8128(19)
P2 C22 1.842(2)
P2 C19 1.858(2)
C3 C4 1.392(3)
C3 C9 1.412(2)
C4 C5 1.393(3)
C4 H44 0.933(19)
C5 C7 1.394(3)
C5 C6 1.512(3)
C6 H45 0.89(2)
C6 H46 0.96(2)
C6 H47 0.88(2)
C7 C8 1.384(3)
C7 H48 0.944(19)
C8 C9 1.400(3)
C8 H49 0.928(19)
C9 N10 1.408(2)
N10 C11 1.418(2)
C11 C12 1.396(3)
C11 C17 1.411(3)
C12 C13 1.382(3)
C12 H50 0.930(19)
C13 C14 1.386(3)
C13 H51 0.957(19)
C14 C16 1.385(3)
C14 C15 1.515(3)
C15 H52 0.87(3)
C15 H53 0.93(3)
C15 H54 0.89(3)
C16 C17 1.394(3)
C16 H55 0.942(19)
C17 P18 1.8141(18)
P18 C28 1.842(2)
P18 C25 1.849(2)
C19 C21 1.520(3)
C19 C20 1.525(3)
C19 H56 0.94(2)
C20 H57 0.99(2)
C20 H58 0.92(2)
C20 H59 0.98(2)
C21 H60 0.96(2)
C21 H61 0.97(2)
C21 H62 0.96(2)
C22 C23 1.524(3)
C22 C24 1.528(3)
C22 H63 0.91(2)
C23 H64 0.97(2)
C23 H65 0.96(2)
C23 H66 0.97(2)
C24 H67 1.00(2)
C24 H68 0.96(2)
C24 H69 1.00(2)
C25 C27 1.524(3)
C25 C26 1.525(3)
C25 H70 0.968(18)
C26 H71 0.97(2)
C26 H72 0.97(2)
C26 H73 0.96(2)
C27 H74 0.94(2)
C27 H75 0.972(19)
C27 H76 0.95(2)
C28 C30 1.521(3)
C28 C29 1.526(3)
C28 H77 0.945(18)
C29 H78 1.00(2)
C29 H79 0.92(2)
C29 H80 1.002(19)
C30 H81 0.96(2)
C30 H82 0.97(2)
C30 H83 1.02(2)
N31 Si32 1.7389(17)
Si32 C35 1.856(3)
Si32 C33 1.858(3)
Si32 C34 1.859(3)
C33 H84 0.91(3)
C33 H85 0.99(3)
C33 H86 0.92(3)
C34 H87 0.90(3)
C34 H88 0.93(3)
C34 H89 0.97(3)
C35 H90 1.00(3)
C35 H91 0.92(3)
C35 H92 0.92(3)
O36 S37 1.4833(13)
S37 O39 1.4231(14)
S37 O38 1.4241(14)
S37 C40 1.822(2)
C40 F43 1.327(2)
C40 F42 1.328(2)
C40 F41 1.330(2)

loop_
_geom_torsion_atom_site_label_1
_geom_torsion_atom_site_label_2
_geom_torsion_atom_site_label_3
_geom_torsion_atom_site_label_4
_geom_torsion
N31 Ti1 P2 C3 125.33(8)
O36 Ti1 P2 C3 -121.90(7)
N10 Ti1 P2 C3 19.05(7)
P18 Ti1 P2 C3 -17.66(7)
N31 Ti1 P2 C22 -120.36(10)
O36 Ti1 P2 C22 -7.59(9)
N10 Ti1 P2 C22 133.36(9)
P18 Ti1 P2 C22 96.65(8)
N31 Ti1 P2 C19 13.84(10)
O36 Ti1 P2 C19 126.61(9)
N10 Ti1 P2 C19 -92.44(9)
P18 Ti1 P2 C19 -129.15(8)
C22 P2 C3 C4 36.05(18)
C19 P2 C3 C4 -77.54(17)
Ti1 P2 C3 C4 162.77(15)
C22 P2 C3 C9 -143.56(14)
C19 P2 C3 C9 102.85(14)
Ti1 P2 C3 C9 -16.83(14)
C9 C3 C4 C5 -1.5(3)
P2 C3 C4 C5 178.90(14)
C3 C4 C5 C7 1.3(3)
C3 C4 C5 C6 -176.56(18)
C4 C5 C7 C8 -0.1(3)
C6 C5 C7 C8 177.79(18)
C5 C7 C8 C9 -1.0(3)
C7 C8 C9 N10 178.20(17)
C7 C8 C9 C3 0.8(3)
C4 C3 C9 C8 0.4(3)
P2 C3 C9 C8 -179.96(13)
C4 C3 C9 N10 -177.14(16)
P2 C3 C9 N10 2.5(2)
C8 C9 N10 C11 22.8(2)
C3 C9 N10 C11 -159.78(16)
C8 C9 N10 Ti1 -155.54(14)
C3 C9 N10 Ti1 21.8(2)
N31 Ti1 N10 C9 -128.36(14)
O36 Ti1 N10 C9 50.41(18)
P18 Ti1 N10 C9 133.99(14)
P2 Ti1 N10 C9 -25.12(13)
N31 Ti1 N10 C11 53.22(14)
O36 Ti1 N10 C11 -128.01(12)
P18 Ti1 N10 C11 -44.42(11)
P2 Ti1 N10 C11 156.46(12)
C9 N10 C11 C12 44.7(2)
Ti1 N10 C11 C12 -136.73(16)
C9 N10 C11 C17 -137.96(17)
Ti1 N10 C11 C17 40.6(2)
C17 C11 C12 C13 -0.2(3)
N10 C11 C12 C13 177.14(18)
C11 C12 C13 C14 -1.2(3)
C12 C13 C14 C16 1.3(3)
C12 C13 C14 C15 -177.9(2)
C13 C14 C16 C17 0.0(3)
C15 C14 C16 C17 179.2(2)
C14 C16 C17 C11 -1.3(3)
C14 C16 C17 P18 -176.91(16)
C12 C11 C17 C16 1.4(3)
N10 C11 C17 C16 -176.09(17)
C12 C11 C17 P18 177.40(14)
N10 C11 C17 P18 -0.1(2)
C16 C17 P18 C28 17.94(19)
C11 C17 P18 C28 -157.85(14)
C16 C17 P18 C25 -93.11(18)
C11 C17 P18 C25 91.10(15)
C16 C17 P18 Ti1 148.21(16)
C11 C17 P18 Ti1 -27.58(14)
N31 Ti1 P18 C17 -72.98(8)
O36 Ti1 P18 C17 173.69(7)
N10 Ti1 P18 C17 34.28(7)
P2 Ti1 P18 C17 70.99(7)
N31 Ti1 P18 C28 38.67(10)
O36 Ti1 P18 C28 -74.66(9)
N10 Ti1 P18 C28 145.94(9)
P2 Ti1 P18 C28 -177.35(8)
N31 Ti1 P18 C25 177.44(9)
O36 Ti1 P18 C25 64.11(8)
N10 Ti1 P18 C25 -75.29(8)
P2 Ti1 P18 C25 -38.58(8)
C3 P2 C19 C21 71.84(19)
C22 P2 C19 C21 -40.8(2)
Ti1 P2 C19 C21 178.65(15)
C3 P2 C19 C20 -54.06(18)
C22 P2 C19 C20 -166.68(16)
Ti1 P2 C19 C20 52.75(18)
C3 P2 C22 C23 64.18(17)
C19 P2 C22 C23 176.56(16)
Ti1 P2 C22 C23 -45.92(18)
C3 P2 C22 C24 -173.00(15)
C19 P2 C22 C24 -60.61(18)
Ti1 P2 C22 C24 76.91(17)
C17 P18 C25 C27 -79.05(16)
C28 P18 C25 C27 169.36(15)
Ti1 P18 C25 C27 21.98(17)
C17 P18 C25 C26 47.45(17)
C28 P18 C25 C26 -64.14(17)
Ti1 P18 C25 C26 148.48(13)
C17 P18 C28 C30 69.37(17)
C25 P18 C28 C30 -178.47(15)
Ti1 P18 C28 C30 -35.98(18)
C17 P18 C28 C29 -166.90(14)
C25 P18 C28 C29 -54.73(16)
Ti1 P18 C28 C29 87.75(15)
O36 Ti1 N31 Si32 -151.6(10)
N10 Ti1 N31 Si32 27.5(10)
P18 Ti1 N31 Si32 106.3(10)
P2 Ti1 N31 Si32 -52.9(10)
Ti1 N31 Si32 C35 75.0(10)
Ti1 N31 Si32 C33 -44.6(10)
Ti1 N31 Si32 C34 -166.4(10)
N31 Ti1 O36 S37 -21.51(17)
N10 Ti1 O36 S37 159.73(12)
P18 Ti1 O36 S37 83.89(14)
P2 Ti1 O36 S37 -130.44(14)
Ti1 O36 S37 O39 113.66(15)
Ti1 O36 S37 O38 -24.02(17)
Ti1 O36 S37 C40 -135.27(14)
O39 S37 C40 F43 -63.83(16)
O38 S37 C40 F43 61.75(16)
O36 S37 C40 F43 179.52(14)
O39 S37 C40 F42 56.33(16)
O38 S37 C40 F42 -178.10(14)
O36 S37 C40 F42 -60.33(15)
O39 S37 C40 F41 176.63(14)
O38 S37 C40 F41 -57.79(17)
O36 S37 C40 F41 59.97(16)
